data_2239564
loop_
_publ_author_name
'Hashimoto, Takayuki'
'Yamane, Hisanori'

_publ_section_title
;
 Ba~4~GaN~3~O
;
_journal_coeditor_code HP2067
_journal_issue 6
_journal_name_full 'Acta Crystallographica Section E'
_journal_page_first i28
_journal_paper_doi 10.1107/S1600536814010472
_journal_volume 70
_journal_year 2014
_chemical_formula_iupac 'Ba4 Ga N3 O'
_chemical_formula_moiety 'Ga N3, O, 4(Ba)'
_chemical_formula_structural 'Ba4 (GaN3) O'
_chemical_formula_sum 'Ba4 Ga N3 O'
_chemical_formula_weight 677.11
_chemical_name_common
;
Barium gallium oxynitride
;
_chemical_name_systematic
;
Tetrabarium gallium trinitride oxide
;
_space_group_IT_number 61
_symmetry_cell_setting orthorhombic
_symmetry_space_group_name_Hall '-P 2ac 2ab'
_symmetry_space_group_name_H-M 'P b c a'
_atom_sites_solution_primary direct
_atom_sites_solution_secondary difmap
_audit_creation_method SHELXL-97
_cell_angle_alpha 90.00
_cell_angle_beta 90.00
_cell_angle_gamma 90.00
_cell_formula_units_Z 8
_cell_length_a 7.8130(3)
_cell_length_b 25.6453(10)
_cell_length_c 7.9162(4)
_cell_measurement_reflns_used 11112
_cell_measurement_temperature 293(2)
_cell_measurement_theta_max 27.54
_cell_measurement_theta_min 3.025
_cell_volume 1586.14(12)
_computing_cell_refinement 'RAPID-AUTO (Rigaku Corporation, 2005)'
_computing_data_collection 'RAPID-AUTO (Rigaku Corporation, 2005)'
_computing_data_reduction 'RAPID-AUTO (Rigaku Corporation, 2005)'
_computing_molecular_graphics 'VESTA (Momma & Izumi, 2008)'
_computing_publication_material 'SHELXL97 (Sheldrick, 2008)'
_computing_structure_refinement 'SHELXL97 (Sheldrick, 2008)'
_computing_structure_solution 'SHELXS97 (Sheldrick, 2008)'
_diffrn_ambient_temperature 293(2)
_diffrn_detector_area_resol_mean 10.0
_diffrn_measured_fraction_theta_full 0.999
_diffrn_measured_fraction_theta_max 0.999
_diffrn_measurement_device_type 'Rigaku R-AXIS RAPID II'
_diffrn_measurement_method \w
_diffrn_radiation_monochromator graphite
_diffrn_radiation_source 'fine-focus sealed tube'
_diffrn_radiation_type MoK\a
_diffrn_radiation_wavelength 0.71075
_diffrn_reflns_av_R_equivalents 0.1330
_diffrn_reflns_av_sigmaI/netI 0.0975
_diffrn_reflns_limit_h_max 10
_diffrn_reflns_limit_h_min -9
_diffrn_reflns_limit_k_max 33
_diffrn_reflns_limit_k_min -33
_diffrn_reflns_limit_l_max 10
_diffrn_reflns_limit_l_min -10
_diffrn_reflns_number 14273
_diffrn_reflns_theta_full 27.48
_diffrn_reflns_theta_max 27.48
_diffrn_reflns_theta_min 3.02
_exptl_absorpt_coefficient_mu 22.843
_exptl_absorpt_correction_T_max 0.4111
_exptl_absorpt_correction_T_min 0.0706
_exptl_absorpt_correction_type numerical
_exptl_absorpt_process_details
;
(NUMABS; Higashi, 1999)
;
_exptl_crystal_colour red
_exptl_crystal_density_diffrn 5.671
_exptl_crystal_density_method 'not measured'
_exptl_crystal_description platelet
_exptl_crystal_F_000 2272
_exptl_crystal_size_max 0.175
_exptl_crystal_size_mid 0.126
_exptl_crystal_size_min 0.073
_refine_diff_density_max 2.544
_refine_diff_density_min -1.722
_refine_ls_extinction_method none
_refine_ls_goodness_of_fit_ref 1.046
_refine_ls_matrix_type full
_refine_ls_number_parameters 82
_refine_ls_number_reflns 1820
_refine_ls_number_restraints 0
_refine_ls_restrained_S_all 1.046
_refine_ls_R_factor_all 0.0476
_refine_ls_R_factor_gt 0.0425
_refine_ls_shift/su_max 0.001
_refine_ls_shift/su_mean 0.000
_refine_ls_structure_factor_coef Fsqd
_refine_ls_weighting_details 'calc w=1/[\s^2^(Fo^2^)+(0.0000P)^2^+18.6031P] where P=(Fo^2^+2Fc^2^)/3'
_refine_ls_weighting_scheme calc
_refine_ls_wR_factor_gt 0.0959
_refine_ls_wR_factor_ref 0.0990
_reflns_number_gt 1588
_reflns_number_total 1820
_reflns_threshold_expression I>2sigma(I)
_cod_data_source_file hp2067sup1.cif
_cod_data_source_block I
_cod_database_code 2239564
_cod_database_fobs_code 2239564

loop_
_symmetry_equiv_pos_as_xyz
'x, y, z'
'-x+1/2, -y, z+1/2'
'x+1/2, -y+1/2, -z'
'-x, y+1/2, -z+1/2'
'-x, -y, -z'
'x-1/2, y, -z-1/2'
'-x-1/2, y-1/2, z'
'x, -y-1/2, z-1/2'

loop_
_atom_site_type_symbol
_atom_site_label
_atom_site_fract_x
_atom_site_fract_y
_atom_site_fract_z
_atom_site_U_iso_or_equiv
_atom_site_adp_type
_atom_site_calc_flag
_atom_site_occupancy
_atom_site_symmetry_multiplicity
Ba Ba1 0.36690(8) 0.42906(2) 0.32613(7) 0.02148(18) Uani d 1 1
Ba Ba2 0.03129(8) 0.06166(2) 0.16149(7) 0.02055(18) Uani d 1 1
Ba Ba3 0.45621(7) 0.26486(2) 0.23802(7) 0.02003(18) Uani d 1 1
Ba Ba4 0.20527(8) 0.15269(2) 0.46083(7) 0.02310(19) Uani d 1 1
Ga Ga1 0.20637(12) 0.17178(4) 0.01682(12) 0.0157(2) Uani d 1 1
N N1 0.0710(11) 0.3685(3) 0.3614(11) 0.0246(19) Uani d 1 1
N N2 0.3630(10) 0.1319(3) 0.1492(9) 0.0187(17) Uani d 1 1
N N3 0.1943(10) 0.2448(3) 0.0124(9) 0.0169(17) Uani d 1 1
O O1 0.2416(12) 0.0314(4) 0.4918(11) 0.049(2) Uani d 1 1

loop_
_atom_site_aniso_label
_atom_site_aniso_U_11
_atom_site_aniso_U_22
_atom_site_aniso_U_33
_atom_site_aniso_U_12
_atom_site_aniso_U_13
_atom_site_aniso_U_23
Ba1 0.0234(3) 0.0214(4) 0.0196(3) 0.0002(2) 0.0046(2) 0.0002(2)
Ba2 0.0211(3) 0.0211(4) 0.0194(3) -0.0001(2) 0.0009(2) -0.0004(2)
Ba3 0.0152(3) 0.0326(4) 0.0123(3) 0.0000(2) 0.0001(2) 0.0007(2)
Ba4 0.0258(3) 0.0226(4) 0.0209(3) 0.0000(2) 0.0001(2) -0.0023(2)
Ga1 0.0158(5) 0.0183(6) 0.0132(5) -0.0002(4) -0.0006(4) -0.0001(4)
N1 0.026(4) 0.019(5) 0.029(5) 0.011(4) -0.010(4) 0.006(3)
N2 0.022(4) 0.020(4) 0.015(4) 0.006(3) -0.002(3) 0.000(3)
N3 0.022(4) 0.011(4) 0.018(4) -0.002(3) -0.002(3) -0.001(3)
O1 0.053(5) 0.052(6) 0.041(5) -0.007(5) 0.001(4) -0.010(4)

loop_
_atom_type_symbol
_atom_type_description
_atom_type_scat_dispersion_real
_atom_type_scat_dispersion_imag
_atom_type_scat_source
N N 0.0061 0.0033 'International Tables Vol C Tables 4.2.6.8 and 6.1.1.4'
O O 0.0106 0.0060 'International Tables Vol C Tables 4.2.6.8 and 6.1.1.4'
Ga Ga 0.2307 1.6083 'International Tables Vol C Tables 4.2.6.8 and 6.1.1.4'
Ba Ba -0.3244 2.2819 'International Tables Vol C Tables 4.2.6.8 and 6.1.1.4'

loop_
_exptl_crystal_face_index_h
_exptl_crystal_face_index_k
_exptl_crystal_face_index_l
_exptl_crystal_face_perp_dist
-2.02 -24.57 0.98 0.0225
0.63 -25.09 1.52 0.0307
6.48 14.25 0.46 0.0401
1.56 24.89 -1.08 0.0212
-0.79 25.02 -1.54 0.0193
-3.37 22.32 -1.89 0.0288
-6.75 6.15 3.50 0.0884
-0.52 3.92 7.80 0.0920
4.19 0.23 6.68 0.0756
7.65 -4.98 0.40 0.0534
4.20 -5.77 -6.43 0.0571
2.69 -5.13 -7.26 0.0637
-0.34 -3.35 -7.84 0.0816
-7.65 5.25 0.20 0.0675

loop_
_geom_angle_atom_site_label_1
_geom_angle_atom_site_label_2
_geom_angle_atom_site_label_3
_geom_angle_site_symmetry_1
_geom_angle_site_symmetry_3
_geom_angle
_geom_angle_publ_flag
N1 Ba1 N1 6_656 . 103.0(3) ?
N1 Ba1 N2 6_656 8_566 100.2(2) ?
N1 Ba1 N2 . 8_566 67.5(2) ?
N1 Ba1 O1 6_656 8_565 84.3(3) ?
N1 Ba1 O1 . 8_565 90.3(2) ?
N2 Ba1 O1 8_566 8_565 157.8(2) ?
N1 Ba1 O1 6_656 7_665 154.5(3) ?
N1 Ba1 O1 . 7_665 101.8(3) ?
N2 Ba1 O1 8_566 7_665 94.5(2) ?
O1 Ba1 O1 8_565 7_665 89.88(12) ?
N1 Ba1 Ga1 6_656 8_566 91.49(19) ?
N1 Ba1 Ga1 . 8_566 36.16(16) ?
N2 Ba1 Ga1 8_566 8_566 35.30(15) ?
O1 Ba1 Ga1 8_565 8_566 123.61(19) ?
O1 Ba1 Ga1 7_665 8_566 112.20(18) ?
N1 Ba1 Ba2 6_656 7_665 102.02(19) ?
N1 Ba1 Ba2 . 7_665 135.83(16) ?
N2 Ba1 Ba2 8_566 7_665 140.93(15) ?
O1 Ba1 Ba2 8_565 7_665 56.82(19) ?
O1 Ba1 Ba2 7_665 7_665 54.92(18) ?
Ga1 Ba1 Ba2 8_566 7_665 166.34(3) ?
N1 Ba1 Ba2 6_656 8_566 148.09(19) ?
N1 Ba1 Ba2 . 8_566 52.06(18) ?
N2 Ba1 Ba2 8_566 8_566 54.58(15) ?
O1 Ba1 Ba2 8_565 8_566 112.10(18) ?
O1 Ba1 Ba2 7_665 8_566 56.35(18) ?
Ga1 Ba1 Ba2 8_566 8_566 56.61(2) ?
Ba2 Ba1 Ba2 7_665 8_566 109.870(18) ?
N1 Ba1 Ba4 6_656 3_556 60.51(19) ?
N1 Ba1 Ba4 . 3_556 103.06(16) ?
N2 Ba1 Ba4 8_566 3_556 48.37(15) ?
O1 Ba1 Ba4 8_565 3_556 144.23(18) ?
O1 Ba1 Ba4 7_665 3_556 118.70(17) ?
Ga1 Ba1 Ba4 8_566 3_556 67.67(2) ?
Ba2 Ba1 Ba4 7_665 3_556 120.92(2) ?
Ba2 Ba1 Ba4 8_566 3_556 102.089(19) ?
N1 Ba1 Ba4 6_656 8_565 56.90(19) ?
N1 Ba1 Ba4 . 8_565 59.59(18) ?
N2 Ba1 Ba4 8_566 8_565 111.04(15) ?
O1 Ba1 Ba4 8_565 8_565 53.45(19) ?
O1 Ba1 Ba4 7_665 8_565 135.30(17) ?
Ga1 Ba1 Ba4 8_566 8_565 77.60(2) ?
Ba2 Ba1 Ba4 7_665 8_565 108.003(19) ?
Ba2 Ba1 Ba4 8_566 8_565 110.09(2) ?
Ba4 Ba1 Ba4 3_556 8_565 105.50(2) ?
N1 Ba1 Ba2 6_656 3 47.19(19) ?
N1 Ba1 Ba2 . 3 112.78(17) ?
N2 Ba1 Ba2 8_566 3 147.32(16) ?
O1 Ba1 Ba2 8_565 3 41.16(18) ?
O1 Ba1 Ba2 7_665 3 116.36(17) ?
Ga1 Ba1 Ba2 8_566 3 127.49(3) ?
Ba2 Ba1 Ba2 7_665 3 63.146(17) ?
Ba2 Ba1 Ba2 8_566 3 152.86(2) ?
Ba4 Ba1 Ba2 3_556 3 103.594(19) ?
Ba4 Ba1 Ba2 8_565 3 54.148(15) ?
N1 Ba1 Ba1 6_656 6_656 42.85(19) ?
N1 Ba1 Ba1 . 6_656 144.95(17) ?
N2 Ba1 Ba1 8_566 6_656 105.14(15) ?
O1 Ba1 Ba1 8_565 6_656 92.97(19) ?
O1 Ba1 Ba1 7_665 6_656 113.06(19) ?
Ga1 Ba1 Ba1 8_566 6_656 120.41(2) ?
Ba2 Ba1 Ba1 7_665 6_656 72.121(14) ?
Ba2 Ba1 Ba1 8_566 6_656 151.58(2) ?
Ba4 Ba1 Ba1 3_556 6_656 57.460(13) ?
Ba4 Ba1 Ba1 8_565 6_656 95.36(2) ?
Ba2 Ba1 Ba1 3 6_656 54.518(17) ?
O1 Ba2 N2 6_556 6_556 91.9(3) ?
O1 Ba2 N1 6_556 8_565 84.3(2) ?
N2 Ba2 N1 6_556 8_565 95.3(2) ?
O1 Ba2 N2 6_556 . 147.5(2) ?
N2 Ba2 N2 6_556 . 92.1(2) ?
N1 Ba2 N2 8_565 . 63.2(2) ?
O1 Ba2 O1 6_556 . 137.4(3) ?
N2 Ba2 O1 6_556 . 87.6(2) ?
N1 Ba2 O1 8_565 . 138.1(2) ?
N2 Ba2 O1 . . 75.0(2) ?
O1 Ba2 O1 6_556 2_554 93.5(3) ?
N2 Ba2 O1 6_556 2_554 170.4(2) ?
N1 Ba2 O1 8_565 2_554 93.1(2) ?
N2 Ba2 O1 . 2_554 87.6(2) ?
O1 Ba2 O1 . 2_554 83.07(11) ?
O1 Ba2 Ga1 6_556 . 115.78(19) ?
N2 Ba2 Ga1 6_556 . 79.89(17) ?
N1 Ba2 Ga1 8_565 . 34.82(15) ?
N2 Ba2 Ga1 . . 34.00(14) ?
O1 Ba2 Ga1 . . 106.04(17) ?
O1 Ba2 Ga1 2_554 . 104.74(16) ?
O1 Ba2 Ba4 6_556 6_556 57.8(2) ?
N2 Ba2 Ba4 6_556 6_556 50.72(16) ?
N1 Ba2 Ba4 8_565 6_556 57.98(17) ?
N2 Ba2 Ba4 . 6_556 101.71(14) ?
O1 Ba2 Ba4 . 6_556 138.28(17) ?
O1 Ba2 Ba4 2_554 6_556 138.65(15) ?
Ga1 Ba2 Ba4 . 6_556 69.40(2) ?
O1 Ba2 Ba4 6_556 . 143.6(2) ?
N2 Ba2 Ba4 6_556 . 51.81(17) ?
N1 Ba2 Ba4 8_565 . 95.48(15) ?
N2 Ba2 Ba4 . . 48.63(13) ?
O1 Ba2 Ba4 . . 54.66(17) ?
O1 Ba2 Ba4 2_554 . 122.74(17) ?
Ga1 Ba2 Ba4 . . 61.44(2) ?
Ba4 Ba2 Ba4 6_556 . 91.37(2) ?
O1 Ba2 Ba1 6_556 7_655 94.3(2) ?
N2 Ba2 Ba1 6_556 7_655 121.42(16) ?
N1 Ba2 Ba1 8_565 7_655 143.29(17) ?
N2 Ba2 Ba1 . 7_655 110.87(14) ?
O1 Ba2 Ba1 . 7_655 51.72(17) ?
O1 Ba2 Ba1 2_554 7_655 50.26(15) ?
Ga1 Ba2 Ba1 . 7_655 143.49(3) ?
Ba4 Ba2 Ba1 6_556 7_655 147.07(2) ?
Ba4 Ba2 Ba1 . 7_655 106.34(2) ?
O1 Ba2 Ba1 6_556 8_565 106.80(19) ?
N2 Ba2 Ba1 6_556 8_565 134.13(17) ?
N1 Ba2 Ba1 8_565 8_565 47.56(17) ?
N2 Ba2 Ba1 . 8_565 50.68(13) ?
O1 Ba2 Ba1 . 8_565 103.69(17) ?
O1 Ba2 Ba1 2_554 8_565 51.16(15) ?
Ga1 Ba2 Ba1 . 8_565 54.24(2) ?
Ba4 Ba2 Ba1 6_556 8_565 105.36(2) ?
Ba4 Ba2 Ba1 . 8_565 99.30(2) ?
Ba1 Ba2 Ba1 7_655 8_565 99.012(17) ?
O1 Ba2 Ba1 6_556 3_455 47.36(18) ?
N2 Ba2 Ba1 6_556 3_455 109.56(16) ?
N1 Ba2 Ba1 8_565 3_455 41.01(14) ?
N2 Ba2 Ba1 . 3_455 101.32(13) ?
O1 Ba2 Ba1 . 3_455 162.69(17) ?
O1 Ba2 Ba1 2_554 3_455 79.87(15) ?
Ga1 Ba2 Ba1 . 3_455 75.82(2) ?
Ba4 Ba2 Ba1 6_556 3_455 58.845(16) ?
Ba4 Ba2 Ba1 . 3_455 134.90(2) ?
Ba1 Ba2 Ba1 7_655 3_455 116.853(17) ?
Ba1 Ba2 Ba1 8_565 3_455 62.918(10) ?
N3 Ba3 N3 3 6_656 92.5(2) ?
N3 Ba3 N3 3 . 91.05(3) ?
N3 Ba3 N3 6_656 . 157.9(3) ?
N3 Ba3 N1 3 6_656 71.2(2) ?
N3 Ba3 N1 6_656 6_656 98.9(2) ?
N3 Ba3 N1 . 6_656 102.9(2) ?
N3 Ba3 N3 3 8_566 170.0(3) ?
N3 Ba3 N3 6_656 8_566 85.75(3) ?
N3 Ba3 N3 . 8_566 87.0(2) ?
N1 Ba3 N3 6_656 8_566 118.8(2) ?
N3 Ba3 Ga1 3 3 35.28(16) ?
N3 Ba3 Ga1 6_656 3 97.59(15) ?
N3 Ba3 Ga1 . 3 97.89(16) ?
N1 Ba3 Ga1 6_656 3 35.89(15) ?
N3 Ba3 Ga1 8_566 3 154.71(15) ?
N3 Ba3 Ga1 3 8_566 156.30(16) ?
N3 Ba3 Ga1 6_656 8_566 90.65(16) ?
N3 Ba3 Ga1 . 8_566 94.83(16) ?
N1 Ba3 Ga1 6_656 8_566 85.14(15) ?
N3 Ba3 Ga1 8_566 8_566 33.68(15) ?
Ga1 Ba3 Ga1 3 8_566 121.03(4) ?
N3 Ba3 Ga1 3 . 87.43(16) ?
N3 Ba3 Ga1 6_656 . 126.79(16) ?
N3 Ba3 Ga1 . . 31.61(16) ?
N1 Ba3 Ga1 6_656 . 130.55(17) ?
N3 Ba3 Ga1 8_566 . 85.77(15) ?
Ga1 Ba3 Ga1 3 . 111.20(2) ?
Ga1 Ba3 Ga1 8_566 . 109.24(3) ?
N3 Ba3 Ba4 3 8_565 88.97(16) ?
N3 Ba3 Ba4 6_656 8_565 154.98(16) ?
N3 Ba3 Ba4 . 8_565 46.89(16) ?
N1 Ba3 Ba4 6_656 8_565 58.03(17) ?
N3 Ba3 Ba4 8_566 8_565 96.78(14) ?
Ga1 Ba3 Ba4 3 8_565 69.95(2) ?
Ga1 Ba3 Ba4 8_566 8_565 78.55(2) ?
Ga1 Ba3 Ba4 . 8_565 78.22(2) ?
N3 Ba3 Ga1 3 6_656 87.80(16) ?
N3 Ba3 Ga1 6_656 6_656 30.24(16) ?
N3 Ba3 Ga1 . 6_656 128.27(16) ?
N1 Ba3 Ga1 6_656 6_656 125.19(17) ?
N3 Ba3 Ga1 8_566 6_656 85.74(14) ?
Ga1 Ba3 Ga1 3 6_656 109.63(3) ?
Ga1 Ba3 Ga1 8_566 6_656 106.15(2) ?
Ga1 Ba3 Ga1 . 6_656 96.74(3) ?
Ba4 Ba3 Ga1 8_565 6_656 174.14(3) ?
N3 Ba3 Ba4 3 3_556 99.21(16) ?
N3 Ba3 Ba4 6_656 3_556 45.37(16) ?
N3 Ba3 Ba4 . 3_556 154.63(16) ?
N1 Ba3 Ba4 6_656 3_556 59.70(17) ?
N3 Ba3 Ba4 8_566 3_556 86.56(15) ?
Ga1 Ba3 Ba4 3 3_556 78.43(2) ?
Ga1 Ba3 Ba4 8_566 3_556 67.05(2) ?
Ga1 Ba3 Ba4 . 3_556 169.55(3) ?
Ba4 Ba3 Ba4 8_565 3_556 109.76(2) ?
Ga1 Ba3 Ba4 6_656 3_556 75.61(2) ?
N3 Ba3 Ba4 3 6_656 44.25(16) ?
N3 Ba3 Ba4 6_656 6_656 79.12(16) ?
N3 Ba3 Ba4 . 6_656 88.33(16) ?
N1 Ba3 Ba4 6_656 6_656 114.81(15) ?
N3 Ba3 Ba4 8_566 6_656 125.84(15) ?
Ga1 Ba3 Ba4 3 6_656 79.26(2) ?
Ga1 Ba3 Ba4 8_566 6_656 158.61(3) ?
Ga1 Ba3 Ba4 . 6_656 64.48(2) ?
Ba4 Ba3 Ba4 8_565 6_656 117.798(17) ?
Ga1 Ba3 Ba4 6_656 6_656 56.77(2) ?
Ba4 Ba3 Ba4 3_556 6_656 115.14(2) ?
N3 Ba4 N2 8_566 . 109.6(2) ?
N3 Ba4 N2 8_566 6_556 101.6(2) ?
N2 Ba4 N2 . 6_556 96.16(14) ?
N3 Ba4 O1 8_566 . 166.3(2) ?
N2 Ba4 O1 . . 80.8(2) ?
N2 Ba4 O1 6_556 . 85.6(2) ?
N3 Ba4 N1 8_566 3_556 97.3(2) ?
N2 Ba4 N1 . 3_556 87.9(2) ?
N2 Ba4 N1 6_556 3_556 158.0(2) ?
O1 Ba4 N1 . 3_556 73.7(2) ?
N3 Ba4 Ga1 8_566 . 90.91(16) ?
N2 Ba4 Ga1 . . 32.35(15) ?
N2 Ba4 Ga1 6_556 . 74.12(15) ?
O1 Ba4 Ga1 . . 102.37(15) ?
N1 Ba4 Ga1 3_556 . 116.90(14) ?
N3 Ba4 Ba2 8_566 6_656 134.97(17) ?
N2 Ba4 Ba2 . 6_656 47.79(16) ?
N2 Ba4 Ba2 6_556 6_656 117.38(16) ?
O1 Ba4 Ba2 . 6_656 46.44(17) ?
N1 Ba4 Ba2 3_556 6_656 51.70(15) ?
Ga1 Ba4 Ba2 . 6_656 79.68(2) ?
N3 Ba4 Ba2 8_566 . 136.94(16) ?
N2 Ba4 Ba2 . . 57.57(17) ?
N2 Ba4 Ba2 6_556 . 47.55(15) ?
O1 Ba4 Ba2 . . 56.00(16) ?
N1 Ba4 Ba2 3_556 . 120.82(16) ?
Ga1 Ba4 Ba2 . . 55.77(2) ?
Ba2 Ba4 Ba2 6_656 . 70.604(15) ?
N3 Ba4 Ba3 8_566 8_566 49.31(16) ?
N2 Ba4 Ba3 . 8_566 113.90(17) ?
N2 Ba4 Ba3 6_556 8_566 142.97(15) ?
O1 Ba4 Ba3 . 8_566 118.88(16) ?
N1 Ba4 Ba3 3_556 8_566 49.91(15) ?
Ga1 Ba4 Ba3 . 8_566 121.19(3) ?
Ba2 Ba4 Ba3 6_656 8_566 99.15(2) ?
Ba2 Ba4 Ba3 . 8_566 169.46(2) ?
N3 Ba4 Ba3 8_566 3_456 47.62(16) ?
N2 Ba4 Ba3 . 3_456 153.75(16) ?
N2 Ba4 Ba3 6_556 3_456 79.21(15) ?
O1 Ba4 Ba3 . 3_456 124.02(16) ?
N1 Ba4 Ba3 3_556 3_456 106.15(15) ?
Ga1 Ba4 Ba3 . 3_456 123.74(2) ?
Ba2 Ba4 Ba3 6_656 3_456 155.60(2) ?
Ba2 Ba4 Ba3 . 3_456 126.28(2) ?
Ba3 Ba4 Ba3 8_566 3_456 64.206(12) ?
N3 Ba4 Ba1 8_566 3_456 117.25(17) ?
N2 Ba4 Ba1 . 3_456 126.50(17) ?
N2 Ba4 Ba1 6_556 3_456 51.53(15) ?
O1 Ba4 Ba1 . 3_456 58.44(17) ?
N1 Ba4 Ba1 3_556 3_456 109.36(14) ?
Ga1 Ba4 Ba1 . 3_456 121.41(2) ?
Ba2 Ba4 Ba1 6_656 3_456 104.86(2) ?
Ba2 Ba4 Ba1 . 3_456 70.646(17) ?
Ba3 Ba4 Ba1 8_566 3_456 115.65(2) ?
Ba3 Ba4 Ba1 3_456 3_456 70.370(17) ?
N3 Ba4 Ba1 8_566 8_566 116.11(16) ?
N2 Ba4 Ba1 . 8_566 114.79(16) ?
N2 Ba4 Ba1 6_556 8_566 116.15(16) ?
O1 Ba4 Ba1 . 8_566 50.26(16) ?
N1 Ba4 Ba1 3_556 8_566 43.92(14) ?
Ga1 Ba4 Ba1 . 8_566 146.26(3) ?
Ba2 Ba4 Ba1 6_656 8_566 67.004(17) ?
Ba2 Ba4 Ba1 . 8_566 105.66(2) ?
Ba3 Ba4 Ba1 8_566 8_566 71.359(18) ?
Ba3 Ba4 Ba1 3_456 8_566 89.987(19) ?
Ba1 Ba4 Ba1 3_456 8_566 65.465(13) ?
N3 Ga1 N2 . . 125.3(3) yes
N3 Ga1 N1 . 8_565 119.8(3) yes
N2 Ga1 N1 . 8_565 114.6(4) yes
N3 Ga1 Ba3 . 3_455 57.2(2) ?
N2 Ga1 Ba3 . 3_455 174.9(2) ?
N1 Ga1 Ba3 8_565 3_455 62.6(3) ?
N3 Ga1 Ba1 . 8_565 143.7(2) ?
N2 Ga1 Ba1 . 8_565 65.2(2) ?
N1 Ga1 Ba1 8_565 8_565 59.1(3) ?
Ba3 Ga1 Ba1 3_455 8_565 110.03(3) ?
N3 Ga1 Ba2 . . 146.1(2) ?
N2 Ga1 Ba2 . . 67.8(2) ?
N1 Ga1 Ba2 8_565 . 62.6(3) ?
Ba3 Ga1 Ba2 3_455 . 112.94(3) ?
Ba1 Ga1 Ba2 8_565 . 69.15(3) ?
N3 Ga1 Ba3 . 8_565 62.3(2) ?
N2 Ga1 Ba3 . 8_565 104.3(2) ?
N1 Ga1 Ba3 8_565 8_565 99.1(3) ?
Ba3 Ga1 Ba3 3_455 8_565 72.53(2) ?
Ba1 Ga1 Ba3 8_565 8_565 81.70(3) ?
Ba2 Ga1 Ba3 . 8_565 150.54(4) ?
N3 Ga1 Ba3 . . 50.6(2) ?
N2 Ga1 Ba3 . . 74.7(2) ?
N1 Ga1 Ba3 8_565 . 168.6(3) ?
Ba3 Ga1 Ba3 3_455 . 107.55(3) ?
Ba1 Ga1 Ba3 8_565 . 123.58(3) ?
Ba2 Ga1 Ba3 . . 128.70(3) ?
Ba3 Ga1 Ba3 8_565 . 71.31(2) ?
N3 Ga1 Ba4 . . 99.0(2) ?
N2 Ga1 Ba4 . . 51.9(2) ?
N1 Ga1 Ba4 8_565 . 123.9(3) ?
Ba3 Ga1 Ba4 3_455 . 133.11(3) ?
Ba1 Ga1 Ba4 8_565 . 110.58(3) ?
Ba2 Ga1 Ba4 . . 62.79(2) ?
Ba3 Ga1 Ba4 8_565 . 135.86(3) ?
Ba3 Ga1 Ba4 . . 66.74(2) ?
N3 Ga1 Ba3 . 6_556 47.9(2) ?
N2 Ga1 Ba3 . 6_556 113.7(2) ?
N1 Ga1 Ba3 8_565 6_556 113.4(3) ?
Ba3 Ga1 Ba3 3_455 6_556 71.35(2) ?
Ba1 Ga1 Ba3 8_565 6_556 167.54(4) ?
Ba2 Ga1 Ba3 . 6_556 98.71(3) ?
Ba3 Ga1 Ba3 8_565 6_556 110.13(3) ?
Ba3 Ga1 Ba3 . 6_556 65.886(19) ?
Ba4 Ga1 Ba3 . 6_556 64.00(2) ?
Ga1 N1 Ba1 8_566 6_556 173.9(5) ?
Ga1 N1 Ba1 8_566 . 84.7(3) ?
Ba1 N1 Ba1 6_556 . 96.6(3) ?
Ga1 N1 Ba3 8_566 6_556 81.5(3) ?
Ba1 N1 Ba3 6_556 6_556 101.3(3) ?
Ba1 N1 Ba3 . 6_556 137.2(3) ?
Ga1 N1 Ba2 8_566 8_566 82.6(3) ?
Ba1 N1 Ba2 6_556 8_566 91.8(2) ?
Ba1 N1 Ba2 . 8_566 80.4(2) ?
Ba3 N1 Ba2 6_556 8_566 136.8(3) ?
Ga1 N1 Ba4 8_566 3_456 96.7(3) ?
Ba1 N1 Ba4 6_556 3_456 79.2(2) ?
Ba1 N1 Ba4 . 3_456 150.1(3) ?
Ba3 N1 Ba4 6_556 3_456 72.1(2) ?
Ba2 N1 Ba4 8_566 3_456 70.32(19) ?
Ga1 N2 Ba2 . 6_656 168.3(4) ?
Ga1 N2 Ba4 . . 95.7(3) ?
Ba2 N2 Ba4 6_656 . 81.5(2) ?
Ga1 N2 Ba4 . 6_656 109.4(3) ?
Ba2 N2 Ba4 6_656 6_656 80.6(2) ?
Ba4 N2 Ba4 . 6_656 130.0(3) ?
Ga1 N2 Ba1 . 8_565 79.5(2) ?
Ba2 N2 Ba1 6_656 8_565 96.9(2) ?
Ba4 N2 Ba1 . 8_565 148.5(3) ?
Ba4 N2 Ba1 6_656 8_565 80.09(19) ?
Ga1 N2 Ba2 . . 78.2(3) ?
Ba2 N2 Ba2 6_656 . 90.1(2) ?
Ba4 N2 Ba2 . . 73.80(18) ?
Ba4 N2 Ba2 6_656 . 151.9(3) ?
Ba1 N2 Ba2 8_565 . 74.74(18) ?
Ga1 N3 Ba4 . 8_565 170.9(4) ?
Ga1 N3 Ba3 . 3_455 87.5(3) ?
Ba4 N3 Ba3 8_565 3_455 90.0(2) ?
Ga1 N3 Ba3 . 6_556 101.9(3) ?
Ba4 N3 Ba3 8_565 6_556 87.0(2) ?
Ba3 N3 Ba3 3_455 6_556 94.4(2) ?
Ga1 N3 Ba3 . . 97.8(3) ?
Ba4 N3 Ba3 8_565 . 83.8(2) ?
Ba3 N3 Ba3 3_455 . 172.1(3) ?
Ba3 N3 Ba3 6_556 . 90.1(2) ?
Ga1 N3 Ba3 . 8_565 84.1(3) ?
Ba4 N3 Ba3 8_565 8_565 87.1(2) ?
Ba3 N3 Ba3 3_455 8_565 86.1(2) ?
Ba3 N3 Ba3 6_556 8_565 174.0(3) ?
Ba3 N3 Ba3 . 8_565 88.8(2) ?
Ba2 O1 Ba1 6_656 8_566 91.5(3) ?
Ba2 O1 Ba1 6_656 7_655 106.8(3) ?
Ba1 O1 Ba1 8_566 7_655 139.5(3) ?
Ba2 O1 Ba4 6_656 . 75.8(2) ?
Ba1 O1 Ba4 8_566 . 76.3(2) ?
Ba1 O1 Ba4 7_655 . 142.6(3) ?
Ba2 O1 Ba2 6_656 . 89.6(2) ?
Ba1 O1 Ba2 8_566 . 144.2(3) ?
Ba1 O1 Ba2 7_655 . 73.36(19) ?
Ba4 O1 Ba2 . . 69.3(2) ?
Ba2 O1 Ba2 6_656 2 86.5(3) ?
Ba1 O1 Ba2 8_566 2 72.9(2) ?
Ba1 O1 Ba2 7_655 2 72.5(2) ?
Ba4 O1 Ba2 . 2 143.9(3) ?
Ba2 O1 Ba2 . 2 142.8(3) ?

loop_
_geom_bond_atom_site_label_1
_geom_bond_atom_site_label_2
_geom_bond_site_symmetry_2
_geom_bond_distance
_geom_bond_publ_flag
Ba1 N1 6_656 2.675(8) yes
Ba1 N1 . 2.799(9) yes
Ba1 N2 8_566 2.998(7) yes
Ba1 O1 8_565 2.999(8) yes
Ba1 O1 7_665 3.054(9) yes
Ba1 Ga1 8_566 3.2466(12) ?
Ba2 O1 6_556 2.683(9) yes
Ba2 N2 6_556 2.687(8) yes
Ba2 N1 8_565 2.991(9) yes
Ba2 N2 . 3.158(8) yes
Ba2 O1 . 3.184(9) yes
Ba2 O1 2_554 3.264(10) yes
Ba2 Ga1 . 3.3405(12) ?
Ba3 N3 3 2.730(7) yes
Ba3 N3 6_656 2.762(8) yes
Ba3 N3 . 2.764(7) yes
Ba3 N1 6_656 2.914(9) yes
Ba3 N3 8_566 2.994(8) yes
Ba3 Ga1 3 3.2450(11) ?
Ba3 Ga1 8_566 3.3647(11) ?
Ba4 N3 8_566 2.661(8) yes
Ba4 N2 . 2.808(7) yes
Ba4 N2 6_556 2.862(8) yes
Ba4 O1 . 3.133(10) yes
Ba4 N1 3_556 3.231(9) yes
Ga1 N3 . 1.876(8) yes
Ga1 N2 . 1.908(8) yes
Ga1 N1 8_565 1.924(8) yes
Ga1 Ba3 3_455 3.2450(11) ?
Ga1 Ba1 8_565 3.2467(12) ?
Ga1 Ba3 8_565 3.3648(11) ?
N1 Ga1 8_566 1.924(8) ?
N1 Ba1 6_556 2.675(8) ?
N1 Ba3 6_556 2.914(9) ?
N1 Ba2 8_566 2.991(9) ?
N1 Ba4 3_456 3.231(9) ?
N2 Ba2 6_656 2.687(8) ?
N2 Ba4 6_656 2.862(8) ?
N2 Ba1 8_565 2.998(7) ?
N3 Ba4 8_565 2.661(8) ?
N3 Ba3 3_455 2.730(7) ?
N3 Ba3 6_556 2.762(8) ?
N3 Ba3 8_565 2.994(8) ?
O1 Ba2 6_656 2.683(9) ?
O1 Ba1 8_566 2.999(8) ?
O1 Ba1 7_655 3.054(9) ?
O1 Ba2 2 3.264(10) ?
